data_4343948
loop_
_publ_author_name
'Zhao, H.'
'Berlinguette, C.P.'
'Tichy, S.E.'
'Basca, J.'
'Prosvirin, A.V.'
'Dunbar, K.R.'
'Bera, J.K.'
'Schelter, E.J.'

_publ_section_title
;
 Structural characterization, magnetic properties and electrospray mass
 spectrometry of two Jahn-Teller isomers of the single molecule magnet
 [Mn12 O12 (C F3 C O O)16 (H2 O)4]
;
_journal_name_full 'Inorganic Chemistry'
_journal_page_first 1359
_journal_page_last 1369
_journal_volume 43
_journal_year 2004
_chemical_formula_sum 'C9.5 F21.5 Mn12 O45'
_chemical_name_systematic
;
(Mn12 O12 (C F3 C O O)16 (H2 O)4) (C F3 C O O H) (H2 O)7
;
_space_group_IT_number 14
_symmetry_space_group_name_Hall '-P 2yn'
_symmetry_space_group_name_H-M 'P 1 21/n 1'
_cell_angle_alpha 90
_cell_angle_beta 90.526
_cell_angle_gamma 90
_cell_formula_units_Z 4
_cell_length_a 15.221
_cell_length_b 21.87
_cell_length_c 27.217
_cell_volume 9059.702
_citation_journal_id_ASTM INOCAJ
_cod_data_source_file Zhao_INOCAJ_2004_463.cif
_cod_data_source_block C9.5F21.5Mn12O45
_cod_original_sg_symbol_Hall '-P 2ybc (x-z,y,z)'
_cod_database_code 4343948

loop_
_symmetry_equiv_pos_as_xyz
x,y,z
-x+1/2,y+1/2,-z+1/2
-x,-y,-z
x-1/2,-y-1/2,z-1/2

loop_
_atom_site_label
_atom_site_type_symbol
_atom_site_fract_x
_atom_site_fract_y
_atom_site_fract_z
_atom_site_occupancy
_atom_site_U_iso_or_equiv
O6 O-2 0.0668 0.7333 0.381 1 0.0
O29 O-2 -0.3845 0.7269 0.2326 1 0.0
F26 F-1 0.2468 0.5667 0.2235 0.5 0.0
F27 F-1 0.3376 0.5864 0.1671 0.5 0.0
O12 O-2 0.1812 0.7279 0.3158 1 0.0
O13 O-2 0.1915 0.71 0.4563 1 0.0
O44 O-2 -0.2172 0.8327 0.4494 1 0.0
F24 F-1 0.2048 0.5731 0.2166 0.5 0.0
O38 O-2 0.1575 0.8999 0.1629 1 0.0
O22 O-2 -0.1703 0.6045 0.1761 1 0.0
O2 O-2 -0.0646 0.7211 0.3054 1 0.0
O25 O-2 -0.0737 0.707 0.0647 1 0.0
O36 O-2 -0.3355 0.837 0.3803 1 0.0
Mn4 Mn+4 -0.28759 0.76259 0.27105 1 0.0
F25 F-1 0.3352 0.5821 0.1897 0.5 0.0
O45 O-2 0.0633 0.8524 0.4322 1 0.0
O40 O-2 0.06 0.7816 0.0623 1 0.0
O35 O-2 -0.088 0.6886 0.4353 1 0.0
C8 C+3 0.457 0.8479 0.1798 0.5 0.0
Mn11 Mn+3 -0.21096 0.8142 0.37898 1 0.0
F31 F-1 0.0165 0.5196 0.3565 1 0.0
O26 O-2 -0.3299 0.6811 0.1649 1 0.0
F9 F-1 -0.2155 0.5978 0.4039 0.5 0.0
Mn5 Mn+3 -0.07503 0.71299 0.23496 1 0.0
F16 F-1 0.4523 0.8843 0.1382 0.5 0.0
O19 O-2 -0.0711 0.6265 0.2365 1 0.0
C1 C+3 -0.1766 0.6727 0.0109 1 0.0
Mn10 Mn+3 0.19019 0.72273 0.38479 1 0.0
C5 C+3 -0.2622 0.9067 0.1657 1 0.0
F10 F-1 -0.2405 0.5989 0.4125 0.5 0.0
C11 C+3 0.2525 0.67 0.1946 1 0.0
C2 C+3 -0.113 0.5914 0.2078 1 0.0
F22 F-1 -0.1557 1.0348 0.3412 0.5 0.0
O4 O-2 0.0469 0.8055 0.3035 1 0.0
F5 F-1 -0.3463 0.9251 0.1592 1 0.0
Mn2 Mn+4 0.05915 0.80257 0.23175 1 0.0
O3 O-2 0.1815 0.8012 0.2304 1 0.0
F18 F-1 0.4731 0.8993 0.2152 0.5 0.0
O11 O-2 -0.086 0.8023 0.3769 1 0.0
F11 F-1 -0.2034 0.585 0.3384 0.5 0.0
O27 O-2 0.0732 0.6692 0.1133 1 0.0
F14 F-1 0.4535 0.8993 0.1502 0.5 0.0
O8 O-2 0.0674 0.7878 0.1646 1 0.0
F15 F-1 0.5132 0.8097 0.1567 0.5 0.0
C3 C+3 -0.2664 0.6796 0.3557 1 0.0
O34 O-2 0.0563 0.7381 0.4822 1 0.0
F12 F-1 -0.3446 0.5872 0.3606 0.5 0.0
Mn3 Mn+4 -0.07836 0.80506 0.30778 1 0.0
F28 F-1 0.1972 0.5809 0.1488 0.5 0.0
O10 O-2 -0.1957 0.7136 0.234 1 0.0
Mn6 Mn+3 0.19135 0.80039 0.16136 1 0.0
F4 F-1 -0.2231 0.9157 0.1235 1 0.0
F32 F-1 0.1112 0.5154 0.2991 1 0.0
O7 O-2 -0.0827 0.7162 0.1668 1 0.0
F23 F-1 0.2317 0.5878 0.1373 0.5 0.0
F7 F-1 -0.2467 0.5771 0.3293 0.5 0.0
O15 O-2 -0.2079 0.6885 0.0941 1 0.0
O24 O-2 -0.2364 0.8018 0.1546 1 0.0
Mn1 Mn+4 0.06098 0.72097 0.31221 1 0.0
O5 O-2 0.0533 0.7168 0.2432 1 0.0
C10 C+3 0.1389 0.7972 0.0575 1 0.0
O21 O-2 0.3704 0.7288 0.3142 1 0.0
F19 F-1 -0.0202 1.0028 0.3399 0.5 0.0
O43 O-2 -0.0834 0.8268 0.1028 1 0.0
Mn12 Mn+3 -0.01176 0.76972 0.42582 1 0.0
F1 F-1 -0.2637 0.6644 0.0033 1 0.0
O30 O-2 0.1664 0.6236 0.3774 1 0.0
F29 F-1 -0.1486 0.4871 0.1926 1 0.0
O1 O-2 -0.0682 0.7982 0.239 1 0.0
O16 O-2 0.0548 0.8896 0.2228 1 0.0
F17 F-1 0.5282 0.821 0.189 0.5 0.0
Mn9 Mn+3 -0.00573 0.74858 0.11782 1 0.0
O31 O-2 -0.0813 0.808 0.4782 1 0.0
C9 C+3 0.256 0.599 0.1816 0.5 0.0
O9 O-2 -0.2016 0.8002 0.3123 1 0.0
F3 F-1 -0.1505 0.7094 -0.0238 1 0.0
O18 O-2 -0.0782 0.8918 0.3066 1 0.0
Mn8 Mn+3 -0.20411 0.70273 0.16408 1 0.0
Mn7 Mn+3 0.26913 0.76502 0.27462 1 0.0
O32 O-2 -0.2393 0.7149 0.3879 1 0.0
F2 F-1 -0.1341 0.6224 -0.0045 1 0.0
O23 O-2 -0.2861 0.8347 0.2282 1 0.0
O33 O-2 0.2764 0.6859 0.2364 1 0.0
O42 O-2 0.316 0.7006 0.3882 1 0.0
C7 C+3 0.3732 0.8227 0.1956 1 0.0
O20 O-2 0.2716 0.8427 0.3146 1 0.0
C6 C+3 -0.27 0.612 0.3663 0.5 0.0
O28 O-2 0.3171 0.8227 0.1602 1 0.0
O37 O-2 0.2214 0.7032 0.1602 1 0.0
F13 F-1 0.5092 0.864 0.2178 0.5 0.0
F21 F-1 -0.1141 1.0079 0.2709 0.5 0.0
O17 O-2 0.064 0.6337 0.3188 1 0.0
O41 O-2 -0.181 0.9129 0.3641 1 0.0
F6 F-1 -0.2297 0.9449 0.198 1 0.0
F30 F-1 -0.0928 0.5077 0.2627 1 0.0
C4 C+3 0.112 0.6032 0.347 1 0.0
F8 F-1 -0.3477 0.5914 0.3823 0.5 0.0
F20 F-1 -0.0107 0.5136 0.199 1 0.0
O14 O-2 0.1976 0.803 0.0908 1 0.0
O39 O-2 -0.389 0.8072 0.3079 1 0.0
